data_7050057
loop_
_publ_author_name
'Zheng, Xiang-Jun'
'Jin, Lin-Pei'
'Gao, Song'
'Lu, Shao-Zhe'

_publ_section_title
;
 Second ligand-directed self-assembly of lanthanide(iii) coordination
 polymers with 1,4-naphthalenedicarboxylate
;
_journal_issue 6
_journal_name_full 'New Journal of Chemistry'
_journal_page_first 798
_journal_paper_doi 10.1039/b415337e
_journal_volume 29
_journal_year 2005
_chemical_formula_sum 'C36 H26 Eu2 O16'
_chemical_formula_weight 1018.49
_chemical_name_systematic
;
?
;
_space_group_IT_number 110
_symmetry_cell_setting tetragonal
_symmetry_space_group_name_Hall 'I 4bw -2c'
_symmetry_space_group_name_H-M 'I 41 c d'
_atom_sites_solution_hydrogens geom
_atom_sites_solution_primary direct
_atom_sites_solution_secondary difmap
_audit_creation_method SHELXL-97
_cell_angle_alpha 90.00
_cell_angle_beta 90.00
_cell_angle_gamma 90.00
_cell_formula_units_Z 16
_cell_length_a 30.392(4)
_cell_length_b 30.392(4)
_cell_length_c 15.737(4)
_cell_measurement_reflns_used 916
_cell_measurement_temperature 293(2)
_cell_measurement_theta_max 25.49
_cell_measurement_theta_min 2.74
_cell_volume 14536(5)
_computing_cell_refinement 'Bruker SMART'
_computing_data_collection 'Bruker SMART'
_computing_data_reduction 'Bruker SAINT'
_computing_molecular_graphics 'Bruker SHELXTL'
_computing_publication_material 'Bruker SHELXTL'
_computing_structure_refinement 'SHELXL-97 (Sheldrick, 1997)'
_computing_structure_solution 'SHELXS-97 (Sheldrick, 1990)'
_diffrn_ambient_temperature 293(2)
_diffrn_measured_fraction_theta_full 0.994
_diffrn_measured_fraction_theta_max 0.994
_diffrn_measurement_device_type 'CCD area detector'
_diffrn_measurement_method 'phi and omega scans'
_diffrn_radiation_monochromator graphite
_diffrn_radiation_source 'fine-focus sealed tube'
_diffrn_radiation_type MoK\a
_diffrn_radiation_wavelength 0.71073
_diffrn_reflns_av_R_equivalents 0.0915
_diffrn_reflns_av_sigmaI/netI 0.0687
_diffrn_reflns_limit_h_max 36
_diffrn_reflns_limit_h_min -34
_diffrn_reflns_limit_k_max 25
_diffrn_reflns_limit_k_min -36
_diffrn_reflns_limit_l_max 18
_diffrn_reflns_limit_l_min -18
_diffrn_reflns_number 36344
_diffrn_reflns_theta_full 25.00
_diffrn_reflns_theta_max 25.00
_diffrn_reflns_theta_min 2.74
_exptl_absorpt_coefficient_mu 3.495
_exptl_absorpt_correction_T_max 1.000000
_exptl_absorpt_correction_T_min 0.705865
_exptl_absorpt_correction_type multi-scan
_exptl_absorpt_process_details SADABS
_exptl_crystal_density_diffrn 1.862
_exptl_crystal_density_meas ?
_exptl_crystal_density_method 'not measured'
_exptl_crystal_F_000 7936
_exptl_crystal_size_max 0.34
_exptl_crystal_size_mid 0.18
_exptl_crystal_size_min 0.16
_refine_diff_density_max 0.607
_refine_diff_density_min -0.620
_refine_diff_density_rms 0.110
_refine_ls_abs_structure_details 'Flack H D (1983), Acta Cryst. A39, 876-881'
_refine_ls_abs_structure_Flack -0.024(15)
_refine_ls_extinction_method none
_refine_ls_goodness_of_fit_ref 1.030
_refine_ls_hydrogen_treatment mixed
_refine_ls_matrix_type full
_refine_ls_number_parameters 496
_refine_ls_number_reflns 6336
_refine_ls_number_restraints 1
_refine_ls_restrained_S_all 1.030
_refine_ls_R_factor_all 0.0679
_refine_ls_R_factor_gt 0.0387
_refine_ls_shift/su_max 0.001
_refine_ls_shift/su_mean 0.000
_refine_ls_structure_factor_coef Fsqd
_refine_ls_weighting_details 'calc w=1/[\s^2^(Fo^2^)+(0.0182P)^2^+11.8349P] where P=(Fo^2^+2Fc^2^)/3'
_refine_ls_weighting_scheme calc
_refine_ls_wR_factor_gt 0.0586
_refine_ls_wR_factor_ref 0.0657
_reflns_number_gt 4786
_reflns_number_total 6336
_reflns_threshold_expression >2sigma(I)
_cod_data_source_file b415337e.txt
_cod_data_source_block complex1
_cod_depositor_comments
;
The following automatic conversions were performed:
'_symmetry_cell_setting' value 'Tetragonal' changed to 'tetragonal'
according to '/home/saulius/struct/CIF-dictionaries/cif_core.dic'
dictionary named 'cif_core.dic' version 2.4.1 from
2010-06-29.

'_exptl_absorpt_correction_type' value 'MULTI-SCAN' changed
to 'multi-scan' according to
'/home/saulius/struct/CIF-dictionaries/cif_core.dic' dictionary named
'cif_core.dic' version 2.4.1 from 2010-06-29.

Automatic conversion script
Id: cif_fix_enum 1527 2010-12-29 10:47:43Z saulius 

The following automatic conversions were performed:

'_exptl_crystal_density_meas' value 'NONE' was changed to '?' - the
value is perceived as not measured.

Automatic conversion script
Id: cif_fix_values 3008 2015-01-20 13:52:24Z robertas 
;
_cod_original_cell_volume 14535(5)
_cod_original_sg_symbol_H-M I4(1)cd
_cod_database_code 7050057

loop_
_symmetry_equiv_pos_as_xyz
'x, y, z'
'-x+1/2, -y+1/2, z+1/2'
'-y, x+1/2, z+1/4'
'y+1/2, -x, z+3/4'
'x, -y, z+1/2'
'-x+1/2, y+1/2, z'
'-y, -x+1/2, z+3/4'
'y+1/2, x, z+1/4'
'x+1/2, y+1/2, z+1/2'
'-x+1, -y+1, z+1'
'-y+1/2, x+1, z+3/4'
'y+1, -x+1/2, z+5/4'
'x+1/2, -y+1/2, z+1'
'-x+1, y+1, z+1/2'
'-y+1/2, -x+1, z+5/4'
'y+1, x+1/2, z+3/4'

loop_
_atom_site_label
_atom_site_type_symbol
_atom_site_fract_x
_atom_site_fract_y
_atom_site_fract_z
_atom_site_U_iso_or_equiv
_atom_site_adp_type
_atom_site_occupancy
_atom_site_symmetry_multiplicity
_atom_site_calc_flag
_atom_site_refinement_flags
_atom_site_disorder_assembly
_atom_site_disorder_group
Eu1 Eu 0.476399(12) 0.271040(12) 0.68268(2) 0.02086(11) Uani 1 1 d . . .
Eu2 Eu 0.472406(12) 0.277864(12) 0.93564(2) 0.01936(11) Uani 1 1 d . . .
O1 O 0.45406(17) 0.32001(17) 0.8099(4) 0.0244(13) Uani 1 1 d . . .
O2 O 0.41190(17) 0.31614(18) 0.6972(4) 0.0335(15) Uani 1 1 d . . .
O3 O 0.25904(18) 0.46743(18) 0.8237(4) 0.0236(15) Uani 1 1 d . . .
O4 O 0.30308(18) 0.4975(2) 0.9179(5) 0.044(2) Uani 1 1 d . . .
O5 O 0.39134(18) 0.28917(18) 0.9498(4) 0.0358(16) Uani 1 1 d . . .
O6 O 0.4356(2) 0.33324(19) 1.0185(4) 0.0342(16) Uani 1 1 d . . .
O7 O 0.24440(18) 0.47546(19) 1.0546(4) 0.0314(15) Uani 1 1 d . . .
O8 O 0.26540(18) 0.45899(18) 1.1825(4) 0.0374(15) Uani 1 1 d . . .
O9 O 0.4319(2) 0.2314(2) 0.7760(5) 0.051(2) Uani 1 1 d . . .
O10 O 0.4520(3) 0.2057(2) 0.8991(4) 0.060(2) Uani 1 1 d . . .
O11 O 0.33498(17) 0.03020(17) 0.6692(4) 0.0290(14) Uani 1 1 d . . .
O12 O 0.30931(19) 0.02626(18) 0.7966(3) 0.0250(14) Uani 1 1 d . . .
C1 C 0.3911(3) 0.3690(3) 0.7987(5) 0.021(2) Uani 1 1 d . . .
C2 C 0.3477(3) 0.3649(3) 0.7784(5) 0.026(2) Uani 1 1 d . . .
H2 H 0.3380 0.3401 0.7491 0.031 Uiso 1 1 calc R . .
C3 C 0.3176(3) 0.3979(3) 0.8014(5) 0.023(2) Uani 1 1 d . . .
H3 H 0.2881 0.3947 0.7867 0.028 Uiso 1 1 calc R . .
C4 C 0.3306(3) 0.4346(3) 0.8448(5) 0.0203(19) Uani 1 1 d . . .
C5 C 0.3758(3) 0.4393(3) 0.8708(6) 0.030(2) Uani 1 1 d . . .
C6 C 0.3923(3) 0.4752(3) 0.9195(7) 0.047(3) Uani 1 1 d . . .
H6 H 0.3728 0.4970 0.9370 0.057 Uiso 1 1 calc R . .
C7 C 0.4348(3) 0.4787(3) 0.9413(9) 0.064(3) Uani 1 1 d . . .
H7 H 0.4443 0.5023 0.9743 0.077 Uiso 1 1 calc R . .
C8 C 0.4646(3) 0.4471(3) 0.9144(8) 0.060(4) Uani 1 1 d . . .
H8 H 0.4942 0.4499 0.9289 0.072 Uiso 1 1 calc R . .
C9 C 0.4513(3) 0.4124(3) 0.8675(6) 0.043(3) Uani 1 1 d . . .
H9 H 0.4721 0.3920 0.8496 0.051 Uiso 1 1 calc R . .
C10 C 0.4068(3) 0.4061(3) 0.8447(6) 0.026(2) Uani 1 1 d . . .
C11 C 0.4208(3) 0.3335(3) 0.7667(5) 0.0223(19) Uani 1 1 d . . .
C12 C 0.2965(3) 0.4686(3) 0.8628(5) 0.027(2) Uani 1 1 d . . .
C13 C 0.3595(3) 0.3527(3) 1.0229(6) 0.028(2) Uani 1 1 d . . .
C14 C 0.3711(3) 0.3891(3) 1.0702(7) 0.043(3) Uani 1 1 d . . .
H14 H 0.4004 0.3930 1.0853 0.051 Uiso 1 1 calc R . .
C15 C 0.3402(3) 0.4201(3) 1.0962(6) 0.037(3) Uani 1 1 d . . .
H15 H 0.3491 0.4438 1.1294 0.045 Uiso 1 1 calc R . .
C16 C 0.2971(3) 0.4160(3) 1.0733(5) 0.030(2) Uani 1 1 d . . .
C17 C 0.2831(3) 0.3804(3) 1.0241(6) 0.034(2) Uani 1 1 d . . .
C18 C 0.2388(3) 0.3752(3) 0.9980(8) 0.056(3) Uani 1 1 d . . .
H18 H 0.2180 0.3963 1.0129 0.068 Uiso 1 1 calc R . .
C19 C 0.2264(4) 0.3399(4) 0.9517(9) 0.085(5) Uani 1 1 d . . .
H19 H 0.1973 0.3379 0.9336 0.102 Uiso 1 1 calc R . .
C20 C 0.2551(3) 0.3071(4) 0.9306(12) 0.092(5) Uani 1 1 d . . .
H20 H 0.2449 0.2822 0.9021 0.110 Uiso 1 1 calc R . .
C21 C 0.2997(3) 0.3106(3) 0.9517(7) 0.058(3) Uani 1 1 d . . .
H21 H 0.3194 0.2890 0.9344 0.069 Uiso 1 1 calc R . .
C22 C 0.3146(3) 0.3471(3) 0.9991(6) 0.032(2) Uani 1 1 d . . .
C23 C 0.3965(3) 0.3230(3) 0.9959(6) 0.026(2) Uani 1 1 d . . .
C24 C 0.2665(3) 0.4523(3) 1.1045(5) 0.029(2) Uani 1 1 d . . .
C25 C 0.4111(3) 0.1590(3) 0.8084(6) 0.028(2) Uani 1 1 d . . .
C26 C 0.3760(4) 0.1596(3) 0.7554(7) 0.059(3) Uani 1 1 d . . .
H26 H 0.3686 0.1864 0.7311 0.070 Uiso 1 1 calc R . .
C27 C 0.3500(3) 0.1232(3) 0.7342(7) 0.053(3) Uani 1 1 d . . .
H27 H 0.3254 0.1264 0.6997 0.064 Uiso 1 1 calc R . .
C28 C 0.3617(3) 0.0829(3) 0.7657(6) 0.032(2) Uani 1 1 d . . .
C29 C 0.3998(3) 0.0789(3) 0.8208(6) 0.029(2) Uani 1 1 d . . .
C30 C 0.4126(3) 0.0369(4) 0.8521(6) 0.052(3) Uani 1 1 d . . .
H30 H 0.3967 0.0120 0.8368 0.063 Uiso 1 1 calc R . .
C31 C 0.4477(3) 0.0330(4) 0.9041(8) 0.063(3) Uani 1 1 d . . .
H31 H 0.4557 0.0054 0.9245 0.076 Uiso 1 1 calc R . .
C32 C 0.4721(3) 0.0701(4) 0.9274(9) 0.064(3) Uani 1 1 d . . .
H32 H 0.4957 0.0675 0.9648 0.077 Uiso 1 1 calc R . .
C33 C 0.4607(4) 0.1109(3) 0.8937(7) 0.056(3) Uani 1 1 d . . .
H33 H 0.4783 0.1350 0.9072 0.067 Uiso 1 1 calc R . .
C34 C 0.4240(3) 0.1179(3) 0.8404(6) 0.029(2) Uani 1 1 d . . .
C35 C 0.4340(3) 0.2006(3) 0.8292(7) 0.046(3) Uani 1 1 d . . .
C36 C 0.3345(3) 0.0440(3) 0.7432(6) 0.023(2) Uani 1 1 d . . .
O13 O 0.53125(17) 0.32824(17) 0.6791(4) 0.0379(14) Uani 1 1 d . . .
O14 O 0.4214(2) 0.2328(2) 0.5896(4) 0.0476(19) Uani 1 1 d . . .
O15 O 0.3852(4) 0.9338(3) 0.0381(5) 0.112(4) Uani 1 1 d . . .
O16 O 0.1361(5) 0.0605(6) 0.8046(14) 0.094(6) Uani 0.50 1 d P . .
O17 O 0.3360(6) 0.2681(7) 0.6200(13) 0.115(7) Uani 0.50 1 d P . .

loop_
_atom_site_aniso_label
_atom_site_aniso_U_11
_atom_site_aniso_U_22
_atom_site_aniso_U_33
_atom_site_aniso_U_23
_atom_site_aniso_U_13
_atom_site_aniso_U_12
Eu1 0.0211(2) 0.0199(2) 0.0216(3) -0.0030(2) 0.0031(2) 0.00368(16)
Eu2 0.0190(2) 0.0184(2) 0.0206(3) -0.0033(2) -0.0012(2) 0.00023(16)
O1 0.026(3) 0.017(3) 0.030(3) -0.001(3) -0.009(3) 0.010(3)
O2 0.034(3) 0.041(3) 0.025(4) -0.008(3) 0.001(3) 0.018(3)
O3 0.017(3) 0.024(4) 0.030(4) -0.001(3) -0.001(3) 0.009(3)
O4 0.024(3) 0.056(4) 0.053(6) -0.036(4) -0.008(4) 0.020(3)
O5 0.028(3) 0.030(3) 0.049(4) -0.009(3) 0.004(3) 0.002(3)
O6 0.032(4) 0.035(4) 0.036(4) -0.008(3) -0.001(3) 0.007(3)
O7 0.031(3) 0.034(3) 0.030(3) 0.003(3) 0.005(3) 0.015(3)
O8 0.042(3) 0.048(4) 0.022(3) 0.003(4) 0.002(4) 0.021(3)
O9 0.038(4) 0.031(5) 0.083(6) 0.008(4) 0.032(4) -0.001(3)
O10 0.093(6) 0.042(4) 0.047(5) -0.026(4) 0.029(4) -0.042(4)
O11 0.036(3) 0.028(3) 0.023(4) -0.005(3) -0.002(3) -0.012(3)
O12 0.032(4) 0.027(4) 0.016(3) 0.001(3) -0.008(3) -0.007(3)
C1 0.022(5) 0.018(5) 0.024(5) 0.000(4) -0.004(4) 0.007(4)
C2 0.038(6) 0.013(5) 0.025(5) -0.012(4) -0.002(4) 0.002(4)
C3 0.010(4) 0.029(5) 0.031(5) -0.003(4) -0.004(4) 0.004(4)
C4 0.025(5) 0.021(5) 0.015(4) 0.004(4) 0.009(4) 0.004(4)
C5 0.025(5) 0.029(5) 0.035(5) -0.006(4) -0.002(4) -0.007(4)
C6 0.034(5) 0.038(5) 0.069(8) -0.024(6) 0.001(6) 0.008(5)
C7 0.028(5) 0.057(6) 0.107(10) -0.044(9) 0.001(7) -0.005(5)
C8 0.022(5) 0.055(7) 0.103(10) -0.028(7) -0.013(6) -0.001(5)
C9 0.023(5) 0.037(6) 0.068(7) -0.020(5) 0.003(5) 0.001(5)
C10 0.021(5) 0.025(5) 0.032(6) 0.002(4) -0.001(4) 0.004(4)
C11 0.025(5) 0.017(5) 0.024(5) -0.004(4) 0.010(4) 0.006(4)
C12 0.025(5) 0.032(5) 0.023(5) -0.001(4) 0.010(4) 0.005(4)
C13 0.022(5) 0.033(6) 0.029(6) 0.011(4) 0.002(4) 0.007(5)
C14 0.029(6) 0.039(7) 0.060(8) -0.006(6) 0.002(5) 0.006(5)
C15 0.029(6) 0.037(6) 0.045(6) -0.017(5) -0.002(5) 0.008(5)
C16 0.034(6) 0.028(5) 0.027(6) -0.004(4) -0.001(4) 0.014(5)
C17 0.024(5) 0.043(6) 0.035(5) -0.004(4) 0.005(4) 0.012(5)
C18 0.026(5) 0.048(7) 0.096(9) -0.031(7) -0.012(6) 0.013(5)
C19 0.030(6) 0.083(9) 0.141(14) -0.041(10) -0.031(8) 0.012(6)
C20 0.035(6) 0.073(9) 0.168(14) -0.052(11) -0.017(10) 0.007(6)
C21 0.056(7) 0.036(6) 0.081(9) -0.032(6) -0.003(6) 0.002(5)
C22 0.032(5) 0.032(5) 0.031(5) 0.002(4) 0.001(4) 0.002(5)
C23 0.032(5) 0.024(5) 0.023(5) 0.008(4) 0.007(4) 0.003(5)
C24 0.035(6) 0.033(5) 0.018(5) 0.004(4) 0.008(4) 0.012(5)
C25 0.048(6) 0.014(5) 0.023(5) -0.007(4) 0.007(5) -0.007(4)
C26 0.097(10) 0.023(6) 0.055(8) 0.009(5) -0.007(7) -0.020(6)
C27 0.062(7) 0.046(7) 0.052(7) 0.016(6) -0.025(6) -0.015(6)
C28 0.032(6) 0.040(6) 0.025(5) 0.003(4) -0.006(4) -0.003(5)
C29 0.024(5) 0.038(6) 0.027(5) 0.005(5) 0.007(4) -0.002(5)
C30 0.043(7) 0.066(8) 0.048(7) 0.000(6) -0.001(5) -0.006(6)
C31 0.049(7) 0.052(7) 0.088(10) 0.004(6) -0.022(7) 0.002(6)
C32 0.035(6) 0.080(8) 0.078(8) -0.007(8) -0.006(7) -0.002(6)
C33 0.060(8) 0.037(6) 0.072(8) -0.013(6) 0.008(6) -0.008(6)
C34 0.025(5) 0.037(6) 0.025(5) -0.012(4) 0.006(4) -0.008(5)
C35 0.054(7) 0.031(6) 0.053(8) -0.014(6) 0.041(6) -0.010(6)
C36 0.024(5) 0.021(5) 0.023(5) -0.004(4) -0.006(4) -0.005(4)
O13 0.045(4) 0.032(3) 0.036(4) 0.000(4) -0.007(4) -0.013(3)
O14 0.048(4) 0.051(5) 0.044(4) -0.010(4) -0.004(4) -0.022(4)
O15 0.134(9) 0.144(9) 0.058(6) -0.005(6) -0.021(6) 0.084(8)
O16 0.069(12) 0.083(13) 0.130(16) 0.033(13) -0.022(12) 0.035(10)
O17 0.071(13) 0.15(2) 0.123(16) -0.031(15) 0.003(12) 0.021(13)

loop_
_atom_type_symbol
_atom_type_description
_atom_type_scat_dispersion_real
_atom_type_scat_dispersion_imag
_atom_type_scat_source
C C 0.0033 0.0016 'International Tables Vol C Tables 4.2.6.8 and 6.1.1.4'
H H 0.0000 0.0000 'International Tables Vol C Tables 4.2.6.8 and 6.1.1.4'
O O 0.0106 0.0060 'International Tables Vol C Tables 4.2.6.8 and 6.1.1.4'
Eu Eu -0.1578 3.6682 'International Tables Vol C Tables 4.2.6.8 and 6.1.1.4'

loop_
_geom_angle_atom_site_label_1
_geom_angle_atom_site_label_2
_geom_angle_atom_site_label_3
_geom_angle
_geom_angle_site_symmetry_1
_geom_angle_site_symmetry_3
_geom_angle_publ_flag
O9 Eu1 O4 76.6(2) . 7_654 ?
O9 Eu1 O2 76.2(2) . . ?
O4 Eu1 O2 144.5(2) 7_654 . ?
O9 Eu1 O13 142.1(2) . . ?
O4 Eu1 O13 116.5(2) 7_654 . ?
O2 Eu1 O13 98.93(19) . . ?
O9 Eu1 O12 141.3(2) . 11_544 ?
O4 Eu1 O12 112.0(2) 7_654 11_544 ?
O2 Eu1 O12 77.55(19) . 11_544 ?
O13 Eu1 O12 70.0(2) . 11_544 ?
O9 Eu1 O7 75.8(2) . 7_654 ?
O4 Eu1 O7 72.5(2) 7_654 7_654 ?
O2 Eu1 O7 121.35(19) . 7_654 ?
O13 Eu1 O7 75.2(2) . 7_654 ?
O12 Eu1 O7 142.8(2) 11_544 7_654 ?
O9 Eu1 O14 75.1(2) . . ?
O4 Eu1 O14 74.3(2) 7_654 . ?
O2 Eu1 O14 77.0(2) . . ?
O13 Eu1 O14 141.4(2) . . ?
O12 Eu1 O14 71.7(2) 11_544 . ?
O7 Eu1 O14 139.9(2) 7_654 . ?
O9 Eu1 O1 69.96(19) . . ?
O4 Eu1 O1 134.6(2) 7_654 . ?
O2 Eu1 O1 51.95(18) . . ?
O13 Eu1 O1 77.6(2) . . ?
O12 Eu1 O1 113.37(18) 11_544 . ?
O7 Eu1 O1 70.23(16) 7_654 . ?
O14 Eu1 O1 122.9(2) . . ?
O9 Eu1 O3 128.1(2) . 7_654 ?
O4 Eu1 O3 52.10(19) 7_654 7_654 ?
O2 Eu1 O3 143.43(19) . 7_654 ?
O13 Eu1 O3 77.45(19) . 7_654 ?
O12 Eu1 O3 66.94(19) 11_544 7_654 ?
O7 Eu1 O3 93.27(19) 7_654 7_654 ?
O14 Eu1 O3 83.7(2) . 7_654 ?
O1 Eu1 O3 152.89(17) . 7_654 ?
O9 Eu1 C12 102.1(2) . 7_654 ?
O4 Eu1 C12 25.6(2) 7_654 7_654 ?
O2 Eu1 C12 157.0(2) . 7_654 ?
O13 Eu1 C12 96.0(2) . 7_654 ?
O12 Eu1 C12 91.4(2) 11_544 7_654 ?
O7 Eu1 C12 79.4(2) 7_654 7_654 ?
O14 Eu1 C12 80.4(2) . 7_654 ?
O1 Eu1 C12 149.6(2) . 7_654 ?
O3 Eu1 C12 26.8(2) 7_654 7_654 ?
O9 Eu1 C11 73.1(2) . . ?
O4 Eu1 C11 149.5(2) 7_654 . ?
O2 Eu1 C11 25.4(2) . . ?
O13 Eu1 C11 86.6(2) . . ?
O12 Eu1 C11 94.0(2) 11_544 . ?
O7 Eu1 C11 96.7(2) 7_654 . ?
O14 Eu1 C11 100.5(2) . . ?
O1 Eu1 C11 26.66(19) . . ?
O3 Eu1 C11 158.4(2) 7_654 . ?
C12 Eu1 C11 174.6(2) 7_654 . ?
O9 Eu1 Eu2 51.70(18) . . ?
O4 Eu1 Eu2 98.93(17) 7_654 . ?
O2 Eu1 Eu2 81.41(14) . . ?
O13 Eu1 Eu2 90.40(17) . . ?
O12 Eu1 Eu2 148.30(13) 11_544 . ?
O7 Eu1 Eu2 41.31(13) 7_654 . ?
O14 Eu1 Eu2 125.91(15) . . ?
O1 Eu1 Eu2 35.82(12) . . ?
O3 Eu1 Eu2 134.44(13) 7_654 . ?
C12 Eu1 Eu2 115.98(17) 7_654 . ?
C11 Eu1 Eu2 59.13(17) . . ?
O10 Eu2 O6 131.6(2) . . ?
O10 Eu2 O1 103.5(2) . . ?
O6 Eu2 O1 88.1(2) . . ?
O10 Eu2 O3 76.9(2) . 12_454 ?
O6 Eu2 O3 79.1(2) . 12_454 ?
O1 Eu2 O3 162.26(19) . 12_454 ?
O10 Eu2 O8 73.8(2) . 7_654 ?
O6 Eu2 O8 141.0(2) . 7_654 ?
O1 Eu2 O8 117.4(2) . 7_654 ?
O3 Eu2 O8 80.0(2) 12_454 7_654 ?
O10 Eu2 O11 144.4(2) . 8 ?
O6 Eu2 O11 84.02(19) . 8 ?
O1 Eu2 O11 73.03(19) . 8 ?
O3 Eu2 O11 117.12(18) 12_454 8 ?
O8 Eu2 O11 76.85(18) 7_654 8 ?
O10 Eu2 O5 83.7(2) . . ?
O6 Eu2 O5 52.91(19) . . ?
O1 Eu2 O5 76.88(19) . . ?
O3 Eu2 O5 85.6(2) 12_454 . ?
O8 Eu2 O5 155.43(19) 7_654 . ?
O11 Eu2 O5 127.65(18) 8 . ?
O10 Eu2 O12 132.8(2) . 8 ?
O6 Eu2 O12 70.61(19) . 8 ?
O1 Eu2 O12 120.25(17) . 8 ?
O3 Eu2 O12 66.91(19) 12_454 8 ?
O8 Eu2 O12 70.99(19) 7_654 8 ?
O11 Eu2 O12 50.36(18) 8 8 ?
O5 Eu2 O12 121.00(18) . 8 ?
O10 Eu2 O7 74.5(2) . 7_654 ?
O6 Eu2 O7 150.05(19) . 7_654 ?
O1 Eu2 O7 69.02(17) . 7_654 ?
O3 Eu2 O7 126.99(17) 12_454 7_654 ?
O8 Eu2 O7 49.58(19) 7_654 7_654 ?
O11 Eu2 O7 71.28(18) 8 7_654 ?
O5 Eu2 O7 133.21(19) . 7_654 ?
O12 Eu2 O7 103.82(18) 8 7_654 ?
O10 Eu2 C23 108.5(3) . . ?
O6 Eu2 C23 26.5(2) . . ?
O1 Eu2 C23 80.2(2) . . ?
O3 Eu2 C23 82.8(2) 12_454 . ?
O8 Eu2 C23 161.6(2) 7_654 . ?
O11 Eu2 C23 105.7(2) 8 . ?
O5 Eu2 C23 26.4(2) . . ?
O12 Eu2 C23 96.3(2) 8 . ?
O7 Eu2 C23 148.7(2) 7_654 . ?
O10 Eu2 C36 145.4(3) . 8 ?
O6 Eu2 C36 76.4(2) . 8 ?
O1 Eu2 C36 96.5(2) . 8 ?
O3 Eu2 C36 92.3(2) 12_454 8 ?
O8 Eu2 C36 72.0(2) 7_654 8 ?
O11 Eu2 C36 24.9(2) 8 8 ?
O5 Eu2 C36 128.8(2) . 8 ?
O12 Eu2 C36 25.5(2) 8 8 ?
O7 Eu2 C36 87.0(2) 7_654 8 ?
C23 Eu2 C36 102.5(3) . 8 ?
O10 Eu2 C24 70.8(2) . 7_654 ?
O6 Eu2 C24 156.4(2) . 7_654 ?
O1 Eu2 C24 93.8(2) . 7_654 ?
O3 Eu2 C24 102.9(2) 12_454 7_654 ?
O8 Eu2 C24 24.6(2) 7_654 7_654 ?
O11 Eu2 C24 74.1(2) 8 7_654 ?
O5 Eu2 C24 150.2(2) . 7_654 ?
O12 Eu2 C24 88.3(2) 8 7_654 ?
O7 Eu2 C24 25.10(19) 7_654 7_654 ?
C23 Eu2 C24 173.8(2) . 7_654 ?
C36 Eu2 C24 80.0(2) 8 7_654 ?
C11 O1 Eu2 141.4(5) . . ?
C11 O1 Eu1 88.9(4) . . ?
Eu2 O1 Eu1 105.53(19) . . ?
C11 O2 Eu1 98.5(5) . . ?
C12 O3 Eu2 145.3(5) . 11_544 ?
C12 O3 Eu1 88.7(5) . 15_554 ?
Eu2 O3 Eu1 112.7(2) 11_544 15_554 ?
C12 O4 Eu1 98.5(5) . 15_554 ?
C23 O5 Eu2 92.4(5) . . ?
C23 O6 Eu2 96.4(5) . . ?
C24 O7 Eu1 158.0(5) . 15_554 ?
C24 O7 Eu2 89.2(5) . 15_554 ?
Eu1 O7 Eu2 101.54(19) 15_554 15_554 ?
C24 O8 Eu2 100.0(5) . 15_554 ?
C35 O9 Eu1 140.8(7) . . ?
C35 O9 Eu2 77.4(6) . . ?
Eu1 O9 Eu2 92.6(2) . . ?
C35 O10 Eu2 116.8(7) . . ?
C36 O11 Eu2 97.6(5) . 16_444 ?
C36 O12 Eu1 153.1(5) . 12_454 ?
C36 O12 Eu2 92.5(5) . 16_444 ?
Eu1 O12 Eu2 113.4(2) 12_454 16_444 ?
C2 C1 C10 121.3(8) . . ?
C2 C1 C11 116.0(7) . . ?
C10 C1 C11 122.7(7) . . ?
C1 C2 C3 120.2(8) . . ?
C1 C2 H2 119.9 . . ?
C3 C2 H2 119.9 . . ?
C4 C3 C2 121.5(8) . . ?
C4 C3 H3 119.2 . . ?
C2 C3 H3 119.2 . . ?
C3 C4 C5 120.0(8) . . ?
C3 C4 C12 117.3(7) . . ?
C5 C4 C12 122.7(8) . . ?
C6 C5 C4 124.4(8) . . ?
C6 C5 C10 117.4(8) . . ?
C4 C5 C10 118.2(8) . . ?
C7 C6 C5 122.5(9) . . ?
C7 C6 H6 118.7 . . ?
C5 C6 H6 118.7 . . ?
C6 C7 C8 119.8(9) . . ?
C6 C7 H7 120.1 . . ?
C8 C7 H7 120.1 . . ?
C9 C8 C7 120.9(9) . . ?
C9 C8 H8 119.6 . . ?
C7 C8 H8 119.6 . . ?
C8 C9 C10 122.1(9) . . ?
C8 C9 H9 118.9 . . ?
C10 C9 H9 118.9 . . ?
C9 C10 C1 124.0(8) . . ?
C9 C10 C5 117.3(8) . . ?
C1 C10 C5 118.6(8) . . ?
O2 C11 O1 120.0(7) . . ?
O2 C11 C1 118.1(8) . . ?
O1 C11 C1 121.8(7) . . ?
O2 C11 Eu1 56.0(4) . . ?
O1 C11 Eu1 64.4(4) . . ?
C1 C11 Eu1 172.0(6) . . ?
O4 C12 O3 119.5(8) . . ?
O4 C12 C4 120.4(8) . . ?
O3 C12 C4 120.1(8) . . ?
O4 C12 Eu1 55.9(4) . 15_554 ?
O3 C12 Eu1 64.5(4) . 15_554 ?
C4 C12 Eu1 167.1(6) . 15_554 ?
C14 C13 C22 118.8(9) . . ?
C14 C13 C23 116.4(9) . . ?
C22 C13 C23 124.7(8) . . ?
C13 C14 C15 122.1(10) . . ?
C13 C14 H14 119.0 . . ?
C15 C14 H14 119.0 . . ?
C16 C15 C14 120.6(9) . . ?
C16 C15 H15 119.7 . . ?
C14 C15 H15 119.7 . . ?
C15 C16 C17 120.6(9) . . ?
C15 C16 C24 115.8(8) . . ?
C17 C16 C24 123.7(8) . . ?
C16 C17 C18 122.4(8) . . ?
C16 C17 C22 119.4(8) . . ?
C18 C17 C22 118.2(8) . . ?
C19 C18 C17 120.7(10) . . ?
C19 C18 H18 119.7 . . ?
C17 C18 H18 119.7 . . ?
C18 C19 C20 122.2(11) . . ?
C18 C19 H19 118.9 . . ?
C20 C19 H19 118.9 . . ?
C19 C20 C21 120.2(11) . . ?
C19 C20 H20 119.9 . . ?
C21 C20 H20 119.9 . . ?
C20 C21 C22 119.8(10) . . ?
C20 C21 H21 120.1 . . ?
C22 C21 H21 120.1 . . ?
C21 C22 C13 122.8(8) . . ?
C21 C22 C17 118.7(8) . . ?
C13 C22 C17 118.6(8) . . ?
O5 C23 O6 118.0(8) . . ?
O5 C23 C13 123.9(8) . . ?
O6 C23 C13 118.1(8) . . ?
O5 C23 Eu2 61.2(4) . . ?
O6 C23 Eu2 57.0(4) . . ?
C13 C23 Eu2 171.8(6) . . ?
O8 C24 O7 120.7(7) . . ?
O8 C24 C16 117.0(7) . . ?
O7 C24 C16 122.3(7) . . ?
O8 C24 Eu2 55.4(4) . 15_554 ?
O7 C24 Eu2 65.7(4) . 15_554 ?
C16 C24 Eu2 168.8(6) . 15_554 ?
C26 C25 C34 116.9(8) . . ?
C26 C25 C35 119.6(9) . . ?
C34 C25 C35 123.5(9) . . ?
C25 C26 C27 125.6(10) . . ?
C25 C26 H26 117.2 . . ?
C27 C26 H26 117.2 . . ?
C28 C27 C26 118.3(10) . . ?
C28 C27 H27 120.9 . . ?
C26 C27 H27 120.9 . . ?
C27 C28 C29 119.9(9) . . ?
C27 C28 C36 118.9(8) . . ?
C29 C28 C36 121.2(8) . . ?
C30 C29 C34 122.0(9) . . ?
C30 C29 C28 120.1(9) . . ?
C34 C29 C28 117.9(8) . . ?
C31 C30 C29 120.3(10) . . ?
C31 C30 H30 119.8 . . ?
C29 C30 H30 119.8 . . ?
C30 C31 C32 120.5(11) . . ?
C30 C31 H31 119.7 . . ?
C32 C31 H31 119.7 . . ?
C33 C32 C31 119.1(11) . . ?
C33 C32 H32 120.5 . . ?
C31 C32 H32 120.5 . . ?
C32 C33 C34 123.8(10) . . ?
C32 C33 H33 118.1 . . ?
C34 C33 H33 118.1 . . ?
C25 C34 C33 124.6(9) . . ?
C25 C34 C29 121.2(8) . . ?
C33 C34 C29 114.2(9) . . ?
O10 C35 O9 121.4(10) . . ?
O10 C35 C25 120.7(10) . . ?
O9 C35 C25 117.8(10) . . ?
O10 C35 Eu2 42.4(5) . . ?
O9 C35 Eu2 79.4(6) . . ?
C25 C35 Eu2 160.0(7) . . ?
O11 C36 O12 119.5(7) . . ?
O11 C36 C28 119.1(8) . . ?
O12 C36 C28 121.3(8) . . ?
O11 C36 Eu2 57.5(4) . 16_444 ?
O12 C36 Eu2 62.0(4) . 16_444 ?
C28 C36 Eu2 174.6(6) . 16_444 ?

loop_
_geom_bond_atom_site_label_1
_geom_bond_atom_site_label_2
_geom_bond_distance
_geom_bond_site_symmetry_2
_geom_bond_publ_flag
Eu1 O9 2.331(6) . ?
Eu1 O4 2.400(5) 7_654 ?
Eu1 O2 2.403(5) . ?
Eu1 O13 2.409(5) . ?
Eu1 O12 2.438(6) 11_544 ?
Eu1 O7 2.458(6) 7_654 ?
Eu1 O14 2.508(6) . ?
Eu1 O1 2.585(6) . ?
Eu1 O3 2.586(5) 7_654 ?
Eu1 C12 2.865(8) 7_654 ?
Eu1 C11 2.865(7) . ?
Eu1 Eu2 3.9881(12) . ?
Eu2 O10 2.349(6) . ?
Eu2 O6 2.404(6) . ?
Eu2 O1 2.422(6) . ?
Eu2 O3 2.450(6) 12_454 ?
Eu2 O8 2.466(5) 7_654 ?
Eu2 O11 2.483(5) 8 ?
Eu2 O5 2.497(5) . ?
Eu2 O12 2.577(5) 8 ?
Eu2 O7 2.687(6) 7_654 ?
Eu2 C23 2.848(8) . ?
Eu2 C36 2.917(8) 8 ?
Eu2 C24 2.949(8) 7_654 ?
O1 C11 1.285(9) . ?
O2 C11 1.244(9) . ?
O3 C12 1.293(10) . ?
O3 Eu2 2.450(6) 11_544 ?
O3 Eu1 2.586(5) 15_554 ?
O4 C12 1.249(10) . ?
O4 Eu1 2.400(5) 15_554 ?
O5 C23 1.269(10) . ?
O6 C23 1.281(10) . ?
O7 C24 1.251(9) . ?
O7 Eu1 2.458(6) 15_554 ?
O7 Eu2 2.687(6) 15_554 ?
O8 C24 1.246(10) . ?
O8 Eu2 2.466(5) 15_554 ?
O9 C35 1.256(11) . ?
O10 C35 1.240(12) . ?
O11 C36 1.237(10) . ?
O11 Eu2 2.483(5) 16_444 ?
O12 C36 1.257(9) . ?
O12 Eu1 2.438(6) 12_454 ?
O12 Eu2 2.577(5) 16_444 ?
C1 C2 1.361(11) . ?
C1 C10 1.422(12) . ?
C1 C11 1.496(10) . ?
C2 C3 1.406(11) . ?
C2 H2 0.9300 . ?
C3 C4 1.366(11) . ?
C3 H3 0.9300 . ?
C4 C5 1.441(11) . ?
C4 C12 1.493(11) . ?
C5 C6 1.424(12) . ?
C5 C10 1.441(11) . ?
C6 C7 1.342(11) . ?
C6 H6 0.9300 . ?
C7 C8 1.385(12) . ?
C7 H7 0.9300 . ?
C8 C9 1.351(12) . ?
C8 H8 0.9300 . ?
C9 C10 1.412(12) . ?
C9 H9 0.9300 . ?
C12 Eu1 2.865(8) 15_554 ?
C13 C14 1.377(13) . ?
C13 C22 1.427(12) . ?
C13 C23 1.502(11) . ?
C14 C15 1.390(12) . ?
C14 H14 0.9300 . ?
C15 C16 1.367(12) . ?
C15 H15 0.9300 . ?
C16 C17 1.397(12) . ?
C16 C24 1.522(11) . ?
C17 C18 1.416(12) . ?
C17 C22 1.448(11) . ?
C18 C19 1.350(13) . ?
C18 H18 0.9300 . ?
C19 C20 1.367(15) . ?
C19 H19 0.9300 . ?
C20 C21 1.400(14) . ?
C20 H20 0.9300 . ?
C21 C22 1.410(12) . ?
C21 H21 0.9300 . ?
C24 Eu2 2.949(8) 15_554 ?
C25 C26 1.354(14) . ?
C25 C34 1.401(12) . ?
C25 C35 1.482(13) . ?
C26 C27 1.398(13) . ?
C26 H26 0.9300 . ?
C27 C28 1.369(13) . ?
C27 H27 0.9300 . ?
C28 C29 1.452(12) . ?
C28 C36 1.487(12) . ?
C29 C30 1.421(13) . ?
C29 C34 1.429(12) . ?
C30 C31 1.350(14) . ?
C30 H30 0.9300 . ?
C31 C32 1.399(14) . ?
C31 H31 0.9300 . ?
C32 C33 1.394(14) . ?
C32 H32 0.9300 . ?
C33 C34 1.412(13) . ?
C33 H33 0.9300 . ?
C36 Eu2 2.917(8) 16_444 ?

loop_
_geom_torsion_atom_site_label_1
_geom_torsion_atom_site_label_2
_geom_torsion_atom_site_label_3
_geom_torsion_atom_site_label_4
_geom_torsion
_geom_torsion_site_symmetry_1
_geom_torsion_site_symmetry_2
_geom_torsion_site_symmetry_3
_geom_torsion_site_symmetry_4
_geom_torsion_publ_flag
O10 Eu2 O1 C11 68.6(8) . . . . ?
O6 Eu2 O1 C11 -63.8(8) . . . . ?
O3 Eu2 O1 C11 -20.5(12) 12_454 . . . ?
O8 Eu2 O1 C11 147.1(8) 7_654 . . . ?
O11 Eu2 O1 C11 -148.1(8) 8 . . . ?
O5 Eu2 O1 C11 -11.5(8) . . . . ?
O12 Eu2 O1 C11 -130.0(8) 8 . . . ?
O7 Eu2 O1 C11 135.9(8) 7_654 . . . ?
C23 Eu2 O1 C11 -38.3(8) . . . . ?
C36 Eu2 O1 C11 -139.9(8) 8 . . . ?
C24 Eu2 O1 C11 139.8(8) 7_654 . . . ?
O10 Eu2 O1 Eu1 -39.8(3) . . . . ?
O6 Eu2 O1 Eu1 -172.2(2) . . . . ?
O3 Eu2 O1 Eu1 -128.9(5) 12_454 . . . ?
O8 Eu2 O1 Eu1 38.7(3) 7_654 . . . ?
O11 Eu2 O1 Eu1 103.4(2) 8 . . . ?
O5 Eu2 O1 Eu1 -119.9(2) . . . . ?
O12 Eu2 O1 Eu1 121.63(19) 8 . . . ?
O7 Eu2 O1 Eu1 27.47(17) 7_654 . . . ?
C23 Eu2 O1 Eu1 -146.7(3) . . . . ?
C36 Eu2 O1 Eu1 111.7(2) 8 . . . ?
C24 Eu2 O1 Eu1 31.4(2) 7_654 . . . ?
O9 Eu1 O1 C11 -92.1(5) . . . . ?
O4 Eu1 O1 C11 -137.1(5) 7_654 . . . ?
O2 Eu1 O1 C11 -4.2(5) . . . . ?
O13 Eu1 O1 C11 107.8(5) . . . . ?
O12 Eu1 O1 C11 46.3(5) 11_544 . . . ?
O7 Eu1 O1 C11 -173.7(5) 7_654 . . . ?
O14 Eu1 O1 C11 -36.4(5) . . . . ?
O3 Eu1 O1 C11 131.0(5) 7_654 . . . ?
C12 Eu1 O1 C11 -171.7(5) 7_654 . . . ?
Eu2 Eu1 O1 C11 -143.7(6) . . . . ?
O9 Eu1 O1 Eu2 51.5(3) . . . . ?
O4 Eu1 O1 Eu2 6.5(4) 7_654 . . . ?
O2 Eu1 O1 Eu2 139.5(3) . . . . ?
O13 Eu1 O1 Eu2 -108.5(2) . . . . ?
O12 Eu1 O1 Eu2 -170.06(19) 11_544 . . . ?
O7 Eu1 O1 Eu2 -30.0(2) 7_654 . . . ?
O14 Eu1 O1 Eu2 107.3(3) . . . . ?
O3 Eu1 O1 Eu2 -85.3(4) 7_654 . . . ?
C12 Eu1 O1 Eu2 -28.1(5) 7_654 . . . ?
C11 Eu1 O1 Eu2 143.7(6) . . . . ?
O9 Eu1 O2 C11 79.6(5) . . . . ?
O4 Eu1 O2 C11 120.4(6) 7_654 . . . ?
O13 Eu1 O2 C11 -62.0(5) . . . . ?
O12 Eu1 O2 C11 -129.1(5) 11_544 . . . ?
O7 Eu1 O2 C11 16.0(6) 7_654 . . . ?
O14 Eu1 O2 C11 157.1(5) . . . . ?
O1 Eu1 O2 C11 4.4(5) . . . . ?
O3 Eu1 O2 C11 -143.0(5) 7_654 . . . ?
C12 Eu1 O2 C11 168.1(6) 7_654 . . . ?
Eu2 Eu1 O2 C11 27.0(5) . . . . ?
O10 Eu2 O5 C23 160.1(5) . . . . ?
O6 Eu2 O5 C23 3.1(4) . . . . ?
O1 Eu2 O5 C23 -94.5(5) . . . . ?
O3 Eu2 O5 C23 82.8(5) 12_454 . . . ?
O8 Eu2 O5 C23 136.7(5) 7_654 . . . ?
O11 Eu2 O5 C23 -38.4(6) 8 . . . ?
O12 Eu2 O5 C23 23.1(5) 8 . . . ?
O7 Eu2 O5 C23 -138.1(5) 7_654 . . . ?
C36 Eu2 O5 C23 -6.7(6) 8 . . . ?
C24 Eu2 O5 C23 -168.9(5) 7_654 . . . ?
O10 Eu2 O6 C23 -34.5(6) . . . . ?
O1 Eu2 O6 C23 71.8(5) . . . . ?
O3 Eu2 O6 C23 -95.9(5) 12_454 . . . ?
O8 Eu2 O6 C23 -154.5(4) 7_654 . . . ?
O11 Eu2 O6 C23 145.0(5) 8 . . . ?
O5 Eu2 O6 C23 -3.1(4) . . . . ?
O12 Eu2 O6 C23 -165.0(5) 8 . . . ?
O7 Eu2 O6 C23 110.9(5) 7_654 . . . ?
C36 Eu2 O6 C23 169.0(5) 8 . . . ?
C24 Eu2 O6 C23 167.0(6) 7_654 . . . ?
O4 Eu1 O9 C35 40.0(11) 7_654 . . . ?
O2 Eu1 O9 C35 -163.0(11) . . . . ?
O13 Eu1 O9 C35 -76.1(11) . . . . ?
O12 Eu1 O9 C35 148.4(10) 11_544 . . . ?
O7 Eu1 O9 C35 -35.1(11) 7_654 . . . ?
O14 Eu1 O9 C35 117.0(11) . . . . ?
O1 Eu1 O9 C35 -108.9(11) . . . . ?
O3 Eu1 O9 C35 47.8(12) 7_654 . . . ?
C12 Eu1 O9 C35 40.5(11) 7_654 . . . ?
C11 Eu1 O9 C35 -136.8(11) . . . . ?
Eu2 Eu1 O9 C35 -73.1(11) . . . . ?
O4 Eu1 O9 Eu2 113.1(3) 7_654 . . . ?
O2 Eu1 O9 Eu2 -89.9(2) . . . . ?
O13 Eu1 O9 Eu2 -3.0(4) . . . . ?
O12 Eu1 O9 Eu2 -138.4(2) 11_544 . . . ?
O7 Eu1 O9 Eu2 38.07(16) 7_654 . . . ?
O14 Eu1 O9 Eu2 -169.8(3) . . . . ?
O1 Eu1 O9 Eu2 -35.73(15) . . . . ?
O3 Eu1 O9 Eu2 120.9(2) 7_654 . . . ?
C12 Eu1 O9 Eu2 113.7(2) 7_654 . . . ?
C11 Eu1 O9 Eu2 -63.7(2) . . . . ?
O10 Eu2 O9 C35 4.0(6) . . . . ?
O6 Eu2 O9 C35 -112.5(6) . . . . ?
O1 Eu2 O9 C35 -175.5(6) . . . . ?
O3 Eu2 O9 C35 -15.8(6) 12_454 . . . ?
O8 Eu2 O9 C35 65.1(6) 7_654 . . . ?
O11 Eu2 O9 C35 142.4(5) 8 . . . ?
O5 Eu2 O9 C35 -92.3(6) . . . . ?
O12 Eu2 O9 C35 90.5(8) 8 . . . ?
O7 Eu2 O9 C35 102.7(6) 7_654 . . . ?
C23 Eu2 O9 C35 -102.8(6) . . . . ?
C36 Eu2 O9 C35 130.1(6) 8 . . . ?
C24 Eu2 O9 C35 81.2(6) 7_654 . . . ?
O10 Eu2 O9 Eu1 -137.7(4) . . . . ?
O6 Eu2 O9 Eu1 105.8(2) . . . . ?
O1 Eu2 O9 Eu1 42.79(19) . . . . ?
O3 Eu2 O9 Eu1 -157.54(19) 12_454 . . . ?
O8 Eu2 O9 Eu1 -76.6(2) 7_654 . . . ?
O11 Eu2 O9 Eu1 0.7(3) 8 . . . ?
O5 Eu2 O9 Eu1 126.0(2) . . . . ?
O12 Eu2 O9 Eu1 -51.3(7) 8 . . . ?
O7 Eu2 O9 Eu1 -39.07(17) 7_654 . . . ?
C23 Eu2 O9 Eu1 115.4(2) . . . . ?
C36 Eu2 O9 Eu1 -11.6(4) 8 . . . ?
C24 Eu2 O9 Eu1 -60.6(2) 7_654 . . . ?
O6 Eu2 O10 C35 95.6(7) . . . . ?
O1 Eu2 O10 C35 -3.9(7) . . . . ?
O3 Eu2 O10 C35 157.8(7) 12_454 . . . ?
O8 Eu2 O10 C35 -119.0(7) 7_654 . . . ?
O11 Eu2 O10 C35 -83.5(8) 8 . . . ?
O5 Eu2 O10 C35 70.9(7) . . . . ?
O12 Eu2 O10 C35 -162.0(6) 8 . . . ?
O7 Eu2 O10 C35 -67.3(7) 7_654 . . . ?
C23 Eu2 O10 C35 80.1(7) . . . . ?
C36 Eu2 O10 C35 -127.4(7) 8 . . . ?
C24 Eu2 O10 C35 -93.3(7) 7_654 . . . ?
C10 C1 C2 C3 1.2(13) . . . . ?
C11 C1 C2 C3 -176.4(8) . . . . ?
C1 C2 C3 C4 -0.4(13) . . . . ?
C2 C3 C4 C5 -2.3(13) . . . . ?
C2 C3 C4 C12 177.3(8) . . . . ?
C3 C4 C5 C6 -177.0(9) . . . . ?
C12 C4 C5 C6 3.5(14) . . . . ?
C3 C4 C5 C10 4.1(13) . . . . ?
C12 C4 C5 C10 -175.5(8) . . . . ?
C4 C5 C6 C7 -178.9(11) . . . . ?
C10 C5 C6 C7 0.0(16) . . . . ?
C5 C6 C7 C8 1(2) . . . . ?
C6 C7 C8 C9 -1(2) . . . . ?
C7 C8 C9 C10 -1.0(18) . . . . ?
C8 C9 C10 C1 -177.1(10) . . . . ?
C8 C9 C10 C5 2.4(15) . . . . ?
C2 C1 C10 C9 -179.8(9) . . . . ?
C11 C1 C10 C9 -2.4(14) . . . . ?
C2 C1 C10 C5 0.8(13) . . . . ?
C11 C1 C10 C5 178.1(8) . . . . ?
C6 C5 C10 C9 -1.9(13) . . . . ?
C4 C5 C10 C9 177.2(8) . . . . ?
C6 C5 C10 C1 177.6(8) . . . . ?
C4 C5 C10 C1 -3.3(13) . . . . ?
Eu1 O2 C11 O1 -8.1(9) . . . . ?
Eu1 O2 C11 C1 173.7(6) . . . . ?
Eu2 O1 C11 O2 -106.5(9) . . . . ?
Eu1 O1 C11 O2 7.4(8) . . . . ?
Eu2 O1 C11 C1 71.7(11) . . . . ?
Eu1 O1 C11 C1 -174.4(7) . . . . ?
Eu2 O1 C11 Eu1 -113.9(7) . . . . ?
C2 C1 C11 O2 33.3(11) . . . . ?
C10 C1 C11 O2 -144.2(8) . . . . ?
C2 C1 C11 O1 -144.9(8) . . . . ?
C10 C1 C11 O1 37.6(13) . . . . ?
C2 C1 C11 Eu1 75(4) . . . . ?
C10 C1 C11 Eu1 -103(4) . . . . ?
O9 Eu1 C11 O2 -93.4(5) . . . . ?
O4 Eu1 C11 O2 -99.6(6) 7_654 . . . ?
O13 Eu1 C11 O2 119.1(5) . . . . ?
O12 Eu1 C11 O2 49.4(5) 11_544 . . . ?
O7 Eu1 C11 O2 -166.3(5) 7_654 . . . ?
O14 Eu1 C11 O2 -22.7(5) . . . . ?
O1 Eu1 C11 O2 -172.2(8) . . . . ?
O3 Eu1 C11 O2 76.7(8) 7_654 . . . ?
C12 Eu1 C11 O2 -122(3) 7_654 . . . ?
Eu2 Eu1 C11 O2 -148.4(5) . . . . ?
O9 Eu1 C11 O1 78.8(5) . . . . ?
O4 Eu1 C11 O1 72.6(7) 7_654 . . . ?
O2 Eu1 C11 O1 172.2(8) . . . . ?
O13 Eu1 C11 O1 -68.7(5) . . . . ?
O12 Eu1 C11 O1 -138.3(5) 11_544 . . . ?
O7 Eu1 C11 O1 6.0(5) 7_654 . . . ?
O14 Eu1 C11 O1 149.6(5) . . . . ?
O3 Eu1 C11 O1 -111.0(6) 7_654 . . . ?
C12 Eu1 C11 O1 50(3) 7_654 . . . ?
Eu2 Eu1 C11 O1 23.8(4) . . . . ?
O9 Eu1 C11 C1 -138(4) . . . . ?
O4 Eu1 C11 C1 -144(4) 7_654 . . . ?
O2 Eu1 C11 C1 -45(4) . . . . ?
O13 Eu1 C11 C1 74(4) . . . . ?
O12 Eu1 C11 C1 5(4) 11_544 . . . ?
O7 Eu1 C11 C1 149(4) 7_654 . . . ?
O14 Eu1 C11 C1 -67(4) . . . . ?
O1 Eu1 C11 C1 143(5) . . . . ?
O3 Eu1 C11 C1 32(5) 7_654 . . . ?
C12 Eu1 C11 C1 -167(3) 7_654 . . . ?
Eu2 Eu1 C11 C1 167(4) . . . . ?
Eu1 O4 C12 O3 11.9(9) 15_554 . . . ?
Eu1 O4 C12 C4 -165.4(6) 15_554 . . . ?
Eu2 O3 C12 O4 119.2(9) 11_544 . . . ?
Eu1 O3 C12 O4 -10.9(8) 15_554 . . . ?
Eu2 O3 C12 C4 -63.5(13) 11_544 . . . ?
Eu1 O3 C12 C4 166.4(7) 15_554 . . . ?
Eu2 O3 C12 Eu1 130.1(9) 11_544 . . 15_554 ?
C3 C4 C12 O4 163.3(8) . . . . ?
C5 C4 C12 O4 -17.1(12) . . . . ?
C3 C4 C12 O3 -13.9(11) . . . . ?
C5 C4 C12 O3 165.6(8) . . . . ?
C3 C4 C12 Eu1 94(3) . . . 15_554 ?
C5 C4 C12 Eu1 -87(3) . . . 15_554 ?
C22 C13 C14 C15 0.7(15) . . . . ?
C23 C13 C14 C15 177.3(9) . . . . ?
C13 C14 C15 C16 -1.8(17) . . . . ?
C14 C15 C16 C17 0.6(16) . . . . ?
C14 C15 C16 C24 -179.2(9) . . . . ?
C15 C16 C17 C18 -179.1(10) . . . . ?
C24 C16 C17 C18 0.7(14) . . . . ?
C15 C16 C17 C22 1.4(14) . . . . ?
C24 C16 C17 C22 -178.7(8) . . . . ?
C16 C17 C18 C19 -178.9(11) . . . . ?
C22 C17 C18 C19 0.6(17) . . . . ?
C17 C18 C19 C20 2(2) . . . . ?
C18 C19 C20 C21 -5(3) . . . . ?
C19 C20 C21 C22 4(3) . . . . ?
C20 C21 C22 C13 179.9(12) . . . . ?
C20 C21 C22 C17 -0.7(18) . . . . ?
C14 C13 C22 C21 -179.2(9) . . . . ?
C23 C13 C22 C21 4.5(14) . . . . ?
C14 C13 C22 C17 1.4(13) . . . . ?
C23 C13 C22 C17 -174.9(8) . . . . ?
C16 C17 C22 C21 178.1(9) . . . . ?
C18 C17 C22 C21 -1.4(14) . . . . ?
C16 C17 C22 C13 -2.4(13) . . . . ?
C18 C17 C22 C13 178.1(9) . . . . ?
Eu2 O5 C23 O6 -5.3(8) . . . . ?
Eu2 O5 C23 C13 172.4(7) . . . . ?
Eu2 O6 C23 O5 5.6(8) . . . . ?
Eu2 O6 C23 C13 -172.3(6) . . . . ?
C14 C13 C23 O5 -177.5(8) . . . . ?
C22 C13 C23 O5 -1.2(14) . . . . ?
C14 C13 C23 O6 0.3(12) . . . . ?
C22 C13 C23 O6 176.6(8) . . . . ?
C14 C13 C23 Eu2 -51(5) . . . . ?
C22 C13 C23 Eu2 125(4) . . . . ?
O10 Eu2 C23 O5 -20.9(5) . . . . ?
O6 Eu2 C23 O5 -174.4(8) . . . . ?
O1 Eu2 C23 O5 80.1(5) . . . . ?
O3 Eu2 C23 O5 -94.5(5) 12_454 . . . ?
O8 Eu2 C23 O5 -115.1(8) 7_654 . . . ?
O11 Eu2 C23 O5 149.3(5) 8 . . . ?
O12 Eu2 C23 O5 -160.2(5) 8 . . . ?
O7 Eu2 C23 O5 69.6(6) 7_654 . . . ?
C36 Eu2 C23 O5 174.7(5) 8 . . . ?
C24 Eu2 C23 O5 62(2) 7_654 . . . ?
O10 Eu2 C23 O6 153.5(5) . . . . ?
O1 Eu2 C23 O6 -105.5(5) . . . . ?
O3 Eu2 C23 O6 79.9(5) 12_454 . . . ?
O8 Eu2 C23 O6 59.2(9) 7_654 . . . ?
O11 Eu2 C23 O6 -36.4(5) 8 . . . ?
O5 Eu2 C23 O6 174.4(8) . . . . ?
O12 Eu2 C23 O6 14.2(5) 8 . . . ?
O7 Eu2 C23 O6 -116.0(5) 7_654 . . . ?
C36 Eu2 C23 O6 -10.9(5) 8 . . . ?
C24 Eu2 C23 O6 -124(2) 7_654 . . . ?
O10 Eu2 C23 C13 -151(5) . . . . ?
O6 Eu2 C23 C13 55(4) . . . . ?
O1 Eu2 C23 C13 -50(5) . . . . ?
O3 Eu2 C23 C13 135(5) 12_454 . . . ?
O8 Eu2 C23 C13 115(4) 7_654 . . . ?
O11 Eu2 C23 C13 19(5) 8 . . . ?
O5 Eu2 C23 C13 -130(5) . . . . ?
O12 Eu2 C23 C13 70(5) 8 . . . ?
O7 Eu2 C23 C13 -61(5) 7_654 . . . ?
C36 Eu2 C23 C13 44(5) 8 . . . ?
C24 Eu2 C23 C13 -68(6) 7_654 . . . ?
Eu2 O8 C24 O7 -7.5(9) 15_554 . . . ?
Eu2 O8 C24 C16 170.4(7) 15_554 . . . ?
Eu1 O7 C24 O8 126.9(13) 15_554 . . . ?
Eu2 O7 C24 O8 6.8(9) 15_554 . . . ?
Eu1 O7 C24 C16 -51(2) 15_554 . . . ?
Eu2 O7 C24 C16 -171.0(8) 15_554 . . . ?
Eu1 O7 C24 Eu2 120.1(15) 15_554 . . 15_554 ?
C15 C16 C24 O8 -56.3(12) . . . . ?
C17 C16 C24 O8 123.8(10) . . . . ?
C15 C16 C24 O7 121.6(10) . . . . ?
C17 C16 C24 O7 -58.3(13) . . . . ?
C15 C16 C24 Eu2 -11(4) . . . 15_554 ?
C17 C16 C24 Eu2 169(3) . . . 15_554 ?
C34 C25 C26 C27 4.1(16) . . . . ?
C35 C25 C26 C27 -176.2(10) . . . . ?
C25 C26 C27 C28 -3.4(18) . . . . ?
C26 C27 C28 C29 1.1(15) . . . . ?
C26 C27 C28 C36 -179.6(9) . . . . ?
C27 C28 C29 C30 -178.7(9) . . . . ?
C36 C28 C29 C30 2.1(13) . . . . ?
C27 C28 C29 C34 0.1(14) . . . . ?
C36 C28 C29 C34 -179.2(8) . . . . ?
C34 C29 C30 C31 2.0(15) . . . . ?
C28 C29 C30 C31 -179.3(10) . . . . ?
C29 C30 C31 C32 -0.4(17) . . . . ?
C30 C31 C32 C33 -2.3(18) . . . . ?
C31 C32 C33 C34 3.7(17) . . . . ?
C26 C25 C34 C33 177.5(10) . . . . ?
C35 C25 C34 C33 -2.1(15) . . . . ?
C26 C25 C34 C29 -2.7(14) . . . . ?
C35 C25 C34 C29 177.7(8) . . . . ?
C32 C33 C34 C25 177.7(10) . . . . ?
C32 C33 C34 C29 -2.1(15) . . . . ?
C30 C29 C34 C25 179.4(9) . . . . ?
C28 C29 C34 C25 0.7(13) . . . . ?
C30 C29 C34 C33 -0.7(13) . . . . ?
C28 C29 C34 C33 -179.5(8) . . . . ?
Eu2 O10 C35 O9 9.0(13) . . . . ?
Eu2 O10 C35 C25 -166.2(6) . . . . ?
Eu1 O9 C35 O10 72.2(14) . . . . ?
Eu2 O9 C35 O10 -6.1(9) . . . . ?
Eu1 O9 C35 C25 -112.5(11) . . . . ?
Eu2 O9 C35 C25 169.2(8) . . . . ?
Eu1 O9 C35 Eu2 78.4(9) . . . . ?
C26 C25 C35 O10 149.1(11) . . . . ?
C34 C25 C35 O10 -31.4(14) . . . . ?
C26 C25 C35 O9 -26.3(14) . . . . ?
C34 C25 C35 O9 153.3(9) . . . . ?
C26 C25 C35 Eu2 121(2) . . . . ?
C34 C25 C35 Eu2 -59(2) . . . . ?
O6 Eu2 C35 O10 -102.7(7) . . . . ?
O1 Eu2 C35 O10 176.1(7) . . . . ?
O3 Eu2 C35 O10 -21.7(7) 12_454 . . . ?
O8 Eu2 C35 O10 57.5(7) 7_654 . . . ?
O11 Eu2 C35 O10 121.2(7) 8 . . . ?
O5 Eu2 C35 O10 -105.7(7) . . . . ?
O12 Eu2 C35 O10 29.0(9) 8 . . . ?
O7 Eu2 C35 O10 105.9(7) 7_654 . . . ?
C23 Eu2 C35 O10 -105.9(7) . . . . ?
C36 Eu2 C35 O10 86.2(9) 8 . . . ?
C24 Eu2 C35 O10 79.9(7) 7_654 . . . ?
O10 Eu2 C35 O9 -172.2(11) . . . . ?
O6 Eu2 C35 O9 85.1(6) . . . . ?
O1 Eu2 C35 O9 3.9(5) . . . . ?
O3 Eu2 C35 O9 166.1(5) 12_454 . . . ?
O8 Eu2 C35 O9 -114.7(6) 7_654 . . . ?
O11 Eu2 C35 O9 -51.0(7) 8 . . . ?
O5 Eu2 C35 O9 82.1(6) . . . . ?
O12 Eu2 C35 O9 -143.2(5) 8 . . . ?
O7 Eu2 C35 O9 -66.3(5) 7_654 . . . ?
C23 Eu2 C35 O9 82.0(6) . . . . ?
C36 Eu2 C35 O9 -86.0(9) 8 . . . ?
C24 Eu2 C35 O9 -92.3(6) 7_654 . . . ?
O10 Eu2 C35 C25 37.0(18) . . . . ?
O6 Eu2 C35 C25 -66(2) . . . . ?
O1 Eu2 C35 C25 -147(2) . . . . ?
O3 Eu2 C35 C25 15(2) 12_454 . . . ?
O8 Eu2 C35 C25 95(2) 7_654 . . . ?
O11 Eu2 C35 C25 158.2(19) 8 . . . ?
O5 Eu2 C35 C25 -69(2) . . . . ?
O12 Eu2 C35 C25 66(2) 8 . . . ?
O7 Eu2 C35 C25 143(2) 7_654 . . . ?
C23 Eu2 C35 C25 -69(2) . . . . ?
C36 Eu2 C35 C25 123.1(19) 8 . . . ?
C24 Eu2 C35 C25 117(2) 7_654 . . . ?
Eu2 O11 C36 O12 1.2(8) 16_444 . . . ?
Eu2 O11 C36 C28 -175.0(6) 16_444 . . . ?
Eu1 O12 C36 O11 -165.9(7) 12_454 . . . ?
Eu2 O12 C36 O11 -1.2(8) 16_444 . . . ?
Eu1 O12 C36 C28 10.3(17) 12_454 . . . ?
Eu2 O12 C36 C28 175.0(7) 16_444 . . . ?
Eu1 O12 C36 Eu2 -164.8(12) 12_454 . . 16_444 ?
C27 C28 C36 O11 69.4(12) . . . . ?
C29 C28 C36 O11 -111.3(10) . . . . ?
C27 C28 C36 O12 -106.7(11) . . . . ?
C29 C28 C36 O12 72.5(11) . . . . ?
C27 C28 C36 Eu2 19(7) . . . 16_444 ?
C29 C28 C36 Eu2 -161(6) . . . 16_444 ?
